data_7104997
loop_
_publ_author_name
'Ugolotti, Juri'
'Kehr, Gerald'
'Fr\"ohlich, Roland'
'Grimme, Stefan'
'Erker, Gerhard'

_publ_section_title
;
 Nitrile insertion into a boryl-substituted five-membered
 zirconacycloallenoid: unexpected formation of a zwitterionic
 boratirane product.
;
_journal_issue 43
_journal_name_full 'Chemical communications (Cambridge, England)'
_journal_page_first 6572
_journal_page_last 6573
_journal_paper_doi 10.1039/b915924j
_journal_year 2009
_chemical_formula_sum 'C42 H42 B F10 N Si2 Zr'
_chemical_formula_weight 908.98
_chemical_name_systematic
;
?
;
_space_group_IT_number 14
_symmetry_cell_setting monoclinic
_symmetry_space_group_name_Hall '-P 2ybc'
_symmetry_space_group_name_H-M 'P 1 21/c 1'
_atom_sites_solution_hydrogens geom
_atom_sites_solution_primary direct
_atom_sites_solution_secondary difmap
_audit_creation_method SHELXL-97
_cell_angle_alpha 90.00
_cell_angle_beta 91.172(1)
_cell_angle_gamma 90.00
_cell_formula_units_Z 4
_cell_length_a 10.9479(2)
_cell_length_b 10.8207(2)
_cell_length_c 35.2290(5)
_cell_measurement_reflns_used 9128
_cell_measurement_temperature 223(2)
_cell_measurement_theta_max 27.48
_cell_measurement_theta_min 0.41
_cell_volume 4172.49(12)
_computing_cell_refinement 'Collect (Nonius B.V., 1998)'
_computing_data_collection 'Collect (Nonius B.V., 1998)'
_computing_data_reduction 'Denzo (Otwinowski & Minor 1997)'
_computing_molecular_graphics 'SCHAKAL (Keller, 1997)'
_computing_publication_material 'SHELXL-97 (Sheldrick, 1997)'
_computing_structure_refinement 'SHELXL-97 (Sheldrick, 1997)'
_computing_structure_solution 'SHELXS-97 (Sheldrick, 1990)'
_diffrn_ambient_temperature 223(2)
_diffrn_measured_fraction_theta_full 0.979
_diffrn_measured_fraction_theta_max 0.979
_diffrn_measurement_device_type 'Nonius KappaCCD'
_diffrn_measurement_method '\w and \f scan'
_diffrn_radiation_monochromator graphite
_diffrn_radiation_source 'rotating anode Nonius FR591'
_diffrn_radiation_type MoK\a
_diffrn_radiation_wavelength 0.71073
_diffrn_reflns_av_R_equivalents 0.050
_diffrn_reflns_av_sigmaI/netI 0.0490
_diffrn_reflns_limit_h_max 14
_diffrn_reflns_limit_h_min -14
_diffrn_reflns_limit_k_max 13
_diffrn_reflns_limit_k_min -14
_diffrn_reflns_limit_l_max 45
_diffrn_reflns_limit_l_min -45
_diffrn_reflns_number 34244
_diffrn_reflns_theta_full 27.44
_diffrn_reflns_theta_max 27.44
_diffrn_reflns_theta_min 1.16
_exptl_absorpt_coefficient_mu 0.397
_exptl_absorpt_correction_T_max 0.8902
_exptl_absorpt_correction_T_min 0.8113
_exptl_absorpt_correction_type multi-scan
_exptl_absorpt_process_details 'Denzo (Otwinowski, Borek, Majewski & Minor, 2003)'
_exptl_crystal_colour red
_exptl_crystal_density_diffrn 1.447
_exptl_crystal_density_method 'not measured'
_exptl_crystal_description block
_exptl_crystal_F_000 1856
_exptl_crystal_size_max 0.55
_exptl_crystal_size_mid 0.40
_exptl_crystal_size_min 0.30
_refine_diff_density_max 0.704
_refine_diff_density_min -0.470
_refine_diff_density_rms 0.094
_refine_ls_extinction_method none
_refine_ls_goodness_of_fit_ref 1.061
_refine_ls_hydrogen_treatment riding
_refine_ls_matrix_type full
_refine_ls_number_parameters 523
_refine_ls_number_reflns 9312
_refine_ls_number_restraints 0
_refine_ls_restrained_S_all 1.061
_refine_ls_R_factor_all 0.0715
_refine_ls_R_factor_gt 0.0447
_refine_ls_shift/su_max 0.003
_refine_ls_shift/su_mean 0.000
_refine_ls_structure_factor_coef Fsqd
_refine_ls_weighting_details 'calc w=1/[\s^2^(Fo^2^)+(0.0661P)^2^+1.2314P] where P=(Fo^2^+2Fc^2^)/3'
_refine_ls_weighting_scheme calc
_refine_ls_wR_factor_gt 0.1100
_refine_ls_wR_factor_ref 0.1275
_reflns_number_gt 6812
_reflns_number_total 9312
_reflns_threshold_expression >2sigma(I)
_cod_data_source_file B915924J.txt
_cod_data_source_block erk5058
_cod_original_sg_symbol_H-M P21/c
_cod_database_code 7104997

loop_
_symmetry_equiv_pos_as_xyz
'x, y, z'
'-x, y+1/2, -z+1/2'
'-x, -y, -z'
'x, -y-1/2, z-1/2'

loop_
_atom_site_label
_atom_site_type_symbol
_atom_site_fract_x
_atom_site_fract_y
_atom_site_fract_z
_atom_site_U_iso_or_equiv
_atom_site_adp_type
_atom_site_occupancy
_atom_site_symmetry_multiplicity
_atom_site_calc_flag
_atom_site_refinement_flags
_atom_site_disorder_assembly
_atom_site_disorder_group
Zr Zr -0.73968(2) 0.89613(2) 0.621357(7) 0.03212(9) Uani 1 1 d . . .
N1 N -0.6464(2) 0.8353(2) 0.57671(7) 0.0440(6) Uani 1 1 d . . .
C1 C -0.5813(2) 0.7796(2) 0.55291(7) 0.0333(6) Uani 1 1 d . . .
C2 C -0.4974(2) 0.6817(3) 0.56422(7) 0.0351(6) Uani 1 1 d . . .
H2 H -0.4960 0.6106 0.5465 0.042 Uiso 1 1 calc R . .
C3 C -0.4942(2) 0.6456(2) 0.60665(7) 0.0312(5) Uani 1 1 d . . .
C4 C -0.5648(2) 0.7188(2) 0.63213(9) 0.0402(6) Uani 1 1 d . . .
C5 C -0.6191(2) 0.7593(2) 0.66056(8) 0.0371(6) Uani 1 1 d . . .
C6 C -0.5886(3) 0.8133(3) 0.51132(8) 0.0561(8) Uani 1 1 d . . .
H6A H -0.6328 0.7495 0.4974 0.084 Uiso 1 1 calc R . .
H6B H -0.5068 0.8205 0.5015 0.084 Uiso 1 1 calc R . .
H6C H -0.6310 0.8915 0.5083 0.084 Uiso 1 1 calc R . .
B1 B -0.3710(3) 0.7051(3) 0.58700(8) 0.0326(6) Uani 1 1 d . . .
Si31 Si -0.51532(7) 0.47583(7) 0.61717(2) 0.04196(19) Uani 1 1 d . . .
C32 C -0.4338(4) 0.4310(4) 0.66217(10) 0.0724(11) Uani 1 1 d . . .
H32A H -0.4464 0.4942 0.6812 0.109 Uiso 1 1 calc R . .
H32B H -0.3472 0.4229 0.6576 0.109 Uiso 1 1 calc R . .
H32C H -0.4656 0.3528 0.6711 0.109 Uiso 1 1 calc R . .
C33 C -0.6822(3) 0.4448(3) 0.62093(12) 0.0709(11) Uani 1 1 d . . .
H33A H -0.7216 0.4552 0.5962 0.106 Uiso 1 1 calc R . .
H33B H -0.7174 0.5023 0.6388 0.106 Uiso 1 1 calc R . .
H33C H -0.6945 0.3609 0.6297 0.106 Uiso 1 1 calc R . .
C34 C -0.4561(3) 0.3764(3) 0.57826(10) 0.0581(9) Uani 1 1 d . . .
H34A H -0.4742 0.2904 0.5836 0.087 Uiso 1 1 calc R . .
H34B H -0.3684 0.3871 0.5766 0.087 Uiso 1 1 calc R . .
H34C H -0.4949 0.3999 0.5543 0.087 Uiso 1 1 calc R . .
Si51 Si -0.62824(8) 0.73919(9) 0.71287(3) 0.0541(2) Uani 1 1 d . . .
C52 C -0.7291(5) 0.8518(4) 0.73510(10) 0.0885(14) Uani 1 1 d . . .
H52A H -0.6925 0.9333 0.7338 0.133 Uiso 1 1 calc R . .
H52B H -0.7405 0.8293 0.7614 0.133 Uiso 1 1 calc R . .
H52C H -0.8075 0.8524 0.7218 0.133 Uiso 1 1 calc R . .
C53 C -0.4757(4) 0.7450(6) 0.73559(11) 0.1051(18) Uani 1 1 d . . .
H53A H -0.4234 0.6838 0.7241 0.158 Uiso 1 1 calc R . .
H53B H -0.4823 0.7277 0.7625 0.158 Uiso 1 1 calc R . .
H53C H -0.4409 0.8266 0.7322 0.158 Uiso 1 1 calc R . .
C54 C -0.6960(5) 0.5825(4) 0.72134(13) 0.0931(15) Uani 1 1 d . . .
H54A H -0.7729 0.5753 0.7073 0.140 Uiso 1 1 calc R . .
H54B H -0.7102 0.5720 0.7482 0.140 Uiso 1 1 calc R . .
H54C H -0.6401 0.5193 0.7128 0.140 Uiso 1 1 calc R . .
C11 C -0.6965(3) 1.1128(2) 0.59962(8) 0.0419(6) Uani 1 1 d . . .
C12 C -0.7777(3) 1.1234(3) 0.62985(9) 0.0450(7) Uani 1 1 d . . .
H12 H -0.8586 1.1520 0.6279 0.054 Uiso 1 1 calc R . .
C13 C -0.7186(3) 1.0845(3) 0.66326(8) 0.0460(7) Uani 1 1 d . . .
H13 H -0.7528 1.0821 0.6875 0.055 Uiso 1 1 calc R . .
C14 C -0.6002(3) 1.0499(3) 0.65440(8) 0.0442(7) Uani 1 1 d . . .
H14 H -0.5402 1.0203 0.6716 0.053 Uiso 1 1 calc R . .
C15 C -0.5863(2) 1.0671(2) 0.61531(9) 0.0425(7) Uani 1 1 d . . .
H15 H -0.5149 1.0507 0.6018 0.051 Uiso 1 1 calc R . .
C111 C -0.7224(3) 1.1486(3) 0.55914(9) 0.0639(9) Uani 1 1 d . . .
H11A H -0.8062 1.1275 0.5524 0.096 Uiso 1 1 calc R . .
H11B H -0.6674 1.1045 0.5427 0.096 Uiso 1 1 calc R . .
H11C H -0.7105 1.2369 0.5562 0.096 Uiso 1 1 calc R . .
C16 C -0.9282(3) 0.8293(3) 0.58247(10) 0.0562(8) Uani 1 1 d . . .
C17 C -0.9646(3) 0.9150(4) 0.60943(13) 0.0711(11) Uani 1 1 d . . .
H17 H -0.9947 0.9947 0.6042 0.085 Uiso 1 1 calc R . .
C18 C -0.9490(3) 0.8627(5) 0.64583(12) 0.0839(14) Uani 1 1 d . . .
H18 H -0.9665 0.9000 0.6692 0.101 Uiso 1 1 calc R . .
C19 C -0.9024(3) 0.7451(5) 0.64029(13) 0.0787(12) Uani 1 1 d . . .
H19 H -0.8839 0.6875 0.6595 0.094 Uiso 1 1 calc R . .
C20 C -0.8878(3) 0.7266(3) 0.60217(12) 0.0639(10) Uani 1 1 d . . .
H20 H -0.8553 0.6549 0.5912 0.077 Uiso 1 1 calc R . .
C161 C -0.9369(4) 0.8431(5) 0.54030(12) 0.0952(14) Uani 1 1 d . . .
H16A H -0.8737 0.7941 0.5287 0.143 Uiso 1 1 calc R . .
H16B H -0.9264 0.9293 0.5336 0.143 Uiso 1 1 calc R . .
H16C H -1.0165 0.8149 0.5313 0.143 Uiso 1 1 calc R . .
C21 C -0.2601(2) 0.6137(2) 0.57720(8) 0.0364(6) Uani 1 1 d . . .
C22 C -0.1809(2) 0.5694(3) 0.60514(9) 0.0438(7) Uani 1 1 d . . .
F22 F -0.19308(17) 0.60905(17) 0.64115(5) 0.0590(5) Uani 1 1 d . . .
C23 C -0.0900(3) 0.4840(3) 0.59880(11) 0.0589(9) Uani 1 1 d . . .
F23 F -0.01868(19) 0.4423(2) 0.62763(7) 0.0881(7) Uani 1 1 d . . .
C24 C -0.0730(3) 0.4413(3) 0.56260(13) 0.0664(10) Uani 1 1 d . . .
F24 F 0.0132(2) 0.3569(2) 0.55617(9) 0.1064(9) Uani 1 1 d . . .
C25 C -0.1460(3) 0.4851(3) 0.53373(11) 0.0641(10) Uani 1 1 d . . .
F25 F -0.1308(2) 0.4431(2) 0.49809(7) 0.0982(8) Uani 1 1 d . . .
C26 C -0.2360(3) 0.5698(3) 0.54114(9) 0.0488(7) Uani 1 1 d . . .
F26 F -0.30427(19) 0.60717(19) 0.51103(5) 0.0684(6) Uani 1 1 d . . .
C41 C -0.3277(2) 0.8427(2) 0.59761(7) 0.0307(5) Uani 1 1 d . . .
C42 C -0.3151(2) 0.8902(3) 0.63387(7) 0.0364(6) Uani 1 1 d . . .
F42 F -0.34231(15) 0.81999(17) 0.66411(4) 0.0518(4) Uani 1 1 d . . .
C43 C -0.2749(2) 1.0085(3) 0.64194(8) 0.0463(7) Uani 1 1 d . . .
F43 F -0.26893(19) 1.0490(2) 0.67808(5) 0.0743(6) Uani 1 1 d . . .
C44 C -0.2399(3) 1.0838(3) 0.61336(10) 0.0490(8) Uani 1 1 d . . .
F44 F -0.1972(2) 1.19810(18) 0.62072(6) 0.0766(6) Uani 1 1 d . . .
C45 C -0.2457(2) 1.0416(3) 0.57683(9) 0.0456(7) Uani 1 1 d . . .
F45 F -0.2044(2) 1.11302(19) 0.54858(6) 0.0742(6) Uani 1 1 d . . .
C46 C -0.2894(2) 0.9238(3) 0.56976(7) 0.0377(6) Uani 1 1 d . . .
F46 F -0.29198(17) 0.88678(17) 0.53314(4) 0.0579(5) Uani 1 1 d . . .
C61 C 0.0014(3) 0.7076(5) 0.79682(11) 0.0752(12) Uani 1 1 d . . .
H61 H 0.0500 0.7120 0.8191 0.090 Uiso 1 1 calc R . .
C62 C -0.0793(4) 0.7982(4) 0.78840(11) 0.0718(10) Uani 1 1 d . . .
H62 H -0.0877 0.8653 0.8051 0.086 Uiso 1 1 calc R . .
C63 C -0.1491(4) 0.7931(4) 0.75576(12) 0.0737(10) Uani 1 1 d . . .
H63 H -0.2063 0.8557 0.7502 0.088 Uiso 1 1 calc R . .
C64 C -0.1352(4) 0.6971(4) 0.73152(11) 0.0742(11) Uani 1 1 d . . .
H64 H -0.1804 0.6955 0.7086 0.089 Uiso 1 1 calc R . .
C65 C -0.0573(4) 0.6037(4) 0.73987(14) 0.0793(12) Uani 1 1 d . . .
H65 H -0.0509 0.5359 0.7234 0.095 Uiso 1 1 calc R . .
C66 C 0.0122(4) 0.6087(5) 0.77258(14) 0.0850(14) Uani 1 1 d . . .
H66 H 0.0672 0.5446 0.7785 0.102 Uiso 1 1 calc R . .

loop_
_atom_site_aniso_label
_atom_site_aniso_U_11
_atom_site_aniso_U_22
_atom_site_aniso_U_33
_atom_site_aniso_U_23
_atom_site_aniso_U_13
_atom_site_aniso_U_12
Zr 0.02442(13) 0.03336(15) 0.03879(15) -0.00465(11) 0.00597(10) -0.00054(10)
N1 0.0371(12) 0.0476(14) 0.0476(13) -0.0140(12) 0.0094(10) -0.0059(11)
C1 0.0319(12) 0.0410(14) 0.0271(12) -0.0071(11) 0.0032(10) -0.0018(11)
C2 0.0347(13) 0.0395(14) 0.0309(13) -0.0049(11) 0.0008(10) -0.0002(11)
C3 0.0312(12) 0.0310(13) 0.0314(13) -0.0017(10) 0.0053(10) 0.0021(10)
C4 0.0306(13) 0.0302(13) 0.0602(18) -0.0053(13) 0.0079(12) -0.0048(11)
C5 0.0359(13) 0.0308(13) 0.0450(15) -0.0025(12) 0.0131(12) -0.0044(11)
C6 0.0556(18) 0.076(2) 0.0369(16) 0.0023(16) -0.0034(13) 0.0176(17)
B1 0.0297(13) 0.0383(16) 0.0300(14) 0.0024(13) 0.0028(11) 0.0029(12)
Si31 0.0454(4) 0.0291(4) 0.0519(5) -0.0017(3) 0.0138(4) 0.0010(3)
C32 0.095(3) 0.060(2) 0.062(2) 0.0186(18) 0.011(2) 0.010(2)
C33 0.055(2) 0.0412(18) 0.118(3) -0.017(2) 0.026(2) -0.0090(16)
C34 0.065(2) 0.0335(16) 0.076(2) -0.0110(15) 0.0198(18) 0.0011(14)
Si51 0.0538(5) 0.0601(6) 0.0489(5) 0.0120(4) 0.0120(4) -0.0006(4)
C52 0.129(4) 0.090(3) 0.047(2) 0.004(2) 0.028(2) 0.023(3)
C53 0.079(3) 0.183(5) 0.053(2) 0.034(3) -0.005(2) -0.014(3)
C54 0.120(4) 0.071(3) 0.090(3) 0.023(2) 0.049(3) -0.007(3)
C11 0.0512(17) 0.0312(14) 0.0436(16) 0.0006(12) 0.0070(13) -0.0003(12)
C12 0.0395(15) 0.0367(15) 0.0592(19) -0.0035(13) 0.0108(13) 0.0085(12)
C13 0.0614(19) 0.0377(16) 0.0391(16) -0.0078(12) 0.0109(14) 0.0021(14)
C14 0.0479(16) 0.0308(14) 0.0537(18) -0.0062(13) -0.0063(13) -0.0040(13)
C15 0.0343(14) 0.0322(14) 0.0612(19) -0.0062(13) 0.0097(13) -0.0070(11)
C111 0.080(2) 0.055(2) 0.057(2) 0.0081(17) 0.0055(18) -0.0026(18)
C16 0.0288(14) 0.069(2) 0.071(2) -0.0167(19) -0.0060(14) -0.0051(15)
C17 0.0270(15) 0.072(2) 0.114(3) -0.029(2) -0.0055(18) 0.0090(15)
C18 0.0330(17) 0.145(4) 0.074(3) -0.036(3) 0.0224(18) -0.021(2)
C19 0.0437(19) 0.102(3) 0.091(3) 0.024(3) 0.005(2) -0.036(2)
C20 0.0384(16) 0.057(2) 0.096(3) -0.013(2) 0.0024(18) -0.0159(15)
C161 0.068(3) 0.139(4) 0.077(3) -0.012(3) -0.027(2) -0.015(3)
C21 0.0297(13) 0.0379(14) 0.0418(15) 0.0026(12) 0.0091(11) 0.0010(11)
C22 0.0322(14) 0.0419(15) 0.0575(19) 0.0076(14) 0.0050(13) -0.0005(12)
F22 0.0539(11) 0.0729(13) 0.0497(10) 0.0050(9) -0.0115(8) 0.0065(9)
C23 0.0338(15) 0.0489(19) 0.094(3) 0.0180(19) -0.0015(16) 0.0021(14)
F23 0.0564(12) 0.0780(14) 0.129(2) 0.0270(14) -0.0200(13) 0.0197(11)
C24 0.0423(18) 0.0466(19) 0.111(3) -0.002(2) 0.025(2) 0.0101(15)
F24 0.0649(14) 0.0741(15) 0.182(3) -0.0119(16) 0.0363(16) 0.0348(12)
C25 0.056(2) 0.058(2) 0.080(2) -0.0141(19) 0.0350(19) 0.0028(17)
F25 0.0960(17) 0.1016(17) 0.0989(17) -0.0386(15) 0.0516(14) 0.0165(14)
C26 0.0444(16) 0.0505(18) 0.0520(18) -0.0019(15) 0.0170(14) 0.0052(14)
F26 0.0779(14) 0.0917(15) 0.0362(9) -0.0073(10) 0.0136(9) 0.0187(11)
C41 0.0226(11) 0.0379(14) 0.0317(13) 0.0031(11) 0.0017(9) 0.0027(10)
C42 0.0253(12) 0.0481(16) 0.0358(14) 0.0031(13) 0.0013(10) -0.0019(11)
F42 0.0524(10) 0.0721(12) 0.0311(8) 0.0024(8) 0.0033(7) -0.0205(9)
C43 0.0318(14) 0.0597(19) 0.0472(17) -0.0134(15) -0.0029(12) -0.0071(13)
F43 0.0768(14) 0.0897(15) 0.0564(12) -0.0307(11) 0.0005(10) -0.0290(12)
C44 0.0345(15) 0.0438(17) 0.068(2) -0.0019(15) -0.0132(14) -0.0039(12)
F44 0.0749(13) 0.0500(11) 0.1038(17) -0.0030(11) -0.0234(11) -0.0233(10)
C45 0.0331(14) 0.0458(17) 0.0574(19) 0.0216(15) -0.0109(13) -0.0075(12)
F45 0.0764(14) 0.0760(14) 0.0694(13) 0.0385(11) -0.0171(10) -0.0319(11)
C46 0.0322(13) 0.0465(16) 0.0342(14) 0.0068(12) -0.0018(11) -0.0008(12)
F46 0.0684(12) 0.0734(13) 0.0319(9) 0.0088(8) 0.0025(8) -0.0139(9)
C61 0.0466(19) 0.120(4) 0.059(2) 0.023(2) 0.0004(17) -0.010(2)
C62 0.072(2) 0.069(2) 0.076(3) -0.003(2) 0.006(2) -0.022(2)
C63 0.075(2) 0.063(2) 0.083(3) 0.010(2) -0.013(2) 0.008(2)
C64 0.069(2) 0.092(3) 0.061(2) -0.010(2) -0.0050(18) 0.004(2)
C65 0.069(3) 0.079(3) 0.091(3) -0.015(2) 0.023(2) 0.009(2)
C66 0.054(2) 0.108(4) 0.094(3) 0.031(3) 0.020(2) 0.023(2)

loop_
_atom_type_symbol
_atom_type_description
_atom_type_scat_dispersion_real
_atom_type_scat_dispersion_imag
_atom_type_scat_source
C C 0.0033 0.0016 'International Tables Vol C Tables 4.2.6.8 and 6.1.1.4'
H H 0.0000 0.0000 'International Tables Vol C Tables 4.2.6.8 and 6.1.1.4'
B B 0.0013 0.0007 'International Tables Vol C Tables 4.2.6.8 and 6.1.1.4'
N N 0.0061 0.0033 'International Tables Vol C Tables 4.2.6.8 and 6.1.1.4'
F F 0.0171 0.0103 'International Tables Vol C Tables 4.2.6.8 and 6.1.1.4'
Si Si 0.0817 0.0704 'International Tables Vol C Tables 4.2.6.8 and 6.1.1.4'
Zr Zr -2.9673 0.5597 'International Tables Vol C Tables 4.2.6.8 and 6.1.1.4'

loop_
_geom_angle_atom_site_label_1
_geom_angle_atom_site_label_2
_geom_angle_atom_site_label_3
_geom_angle
_geom_angle_site_symmetry_1
_geom_angle_site_symmetry_3
_geom_angle_publ_flag
N1 Zr C5 88.05(10) . . ?
N1 Zr C18 135.32(12) . . ?
C5 Zr C18 102.13(15) . . ?
N1 Zr C17 114.28(12) . . ?
C5 Zr C17 132.50(12) . . ?
C18 Zr C17 32.81(14) . . ?
N1 Zr C15 79.80(9) . . ?
C5 Zr C15 98.17(9) . . ?
C18 Zr C15 139.30(14) . . ?
C17 Zr C15 125.76(12) . . ?
N1 Zr C12 120.21(10) . . ?
C5 Zr C12 128.69(10) . . ?
C18 Zr C12 86.86(15) . . ?
C17 Zr C12 76.99(11) . . ?
C15 Zr C12 53.25(9) . . ?
N1 Zr C11 88.01(10) . . ?
C5 Zr C11 130.19(9) . . ?
C18 Zr C11 114.90(15) . . ?
C17 Zr C11 93.63(12) . . ?
C15 Zr C11 32.52(9) . . ?
C12 Zr C11 32.48(9) . . ?
N1 Zr C19 111.68(14) . . ?
C5 Zr C19 80.28(12) . . ?
C18 Zr C19 32.12(14) . . ?
C17 Zr C19 52.93(14) . . ?
C15 Zr C19 168.25(13) . . ?
C12 Zr C19 118.94(14) . . ?
C11 Zr C19 145.54(13) . . ?
N1 Zr C13 133.02(10) . . ?
C5 Zr C13 96.83(10) . . ?
C18 Zr C13 89.35(13) . . ?
C17 Zr C13 96.34(11) . . ?
C15 Zr C13 53.22(9) . . ?
C12 Zr C13 32.18(10) . . ?
C11 Zr C13 53.82(9) . . ?
C19 Zr C13 115.22(14) . . ?
N1 Zr C14 105.37(9) . . ?
C5 Zr C14 79.69(10) . . ?
C18 Zr C14 119.20(12) . . ?
C17 Zr C14 127.45(11) . . ?
C15 Zr C14 32.29(9) . . ?
C12 Zr C14 53.17(10) . . ?
C11 Zr C14 53.88(10) . . ?
C19 Zr C14 136.87(13) . . ?
C13 Zr C14 31.97(10) . . ?
N1 Zr C20 83.46(11) . . ?
C5 Zr C20 92.77(11) . . ?
C18 Zr C20 53.02(13) . . ?
C17 Zr C20 52.45(12) . . ?
C15 Zr C20 159.62(12) . . ?
C12 Zr C20 129.38(11) . . ?
C11 Zr C20 135.89(12) . . ?
C19 Zr C20 31.50(13) . . ?
C13 Zr C20 142.36(11) . . ?
C14 Zr C20 168.03(12) . . ?
N1 Zr C16 84.56(10) . . ?
C5 Zr C16 124.18(11) . . ?
C18 Zr C16 53.60(12) . . ?
C17 Zr C16 31.93(11) . . ?
C15 Zr C16 134.16(11) . . ?
C12 Zr C16 101.93(11) . . ?
C11 Zr C16 104.78(11) . . ?
C19 Zr C16 52.47(13) . . ?
C13 Zr C16 127.20(11) . . ?
C14 Zr C16 155.01(11) . . ?
C20 Zr C16 31.43(12) . . ?
C1 N1 Zr 168.6(2) . . ?
N1 C1 C2 121.8(2) . . ?
N1 C1 C6 120.6(3) . . ?
C2 C1 C6 117.6(2) . . ?
C1 C2 C3 116.9(2) . . ?
C1 C2 B1 123.8(2) . . ?
C3 C2 B1 63.49(17) . . ?
C4 C3 C2 117.6(2) . . ?
C4 C3 B1 120.0(2) . . ?
C2 C3 B1 60.07(16) . . ?
C4 C3 Si31 110.13(17) . . ?
C2 C3 Si31 115.78(17) . . ?
B1 C3 Si31 124.27(17) . . ?
C5 C4 C3 164.3(3) . . ?
C5 C4 Zr 61.52(17) . . ?
C3 C4 Zr 133.3(2) . . ?
C4 C5 Si51 141.8(2) . . ?
C4 C5 Zr 91.2(2) . . ?
Si51 C5 Zr 126.98(13) . . ?
C41 B1 C2 120.7(2) . . ?
C41 B1 C21 113.6(2) . . ?
C2 B1 C21 116.3(2) . . ?
C41 B1 C3 120.1(2) . . ?
C2 B1 C3 56.44(15) . . ?
C21 B1 C3 118.3(2) . . ?
C33 Si31 C32 110.18(19) . . ?
C33 Si31 C34 107.67(16) . . ?
C32 Si31 C34 107.83(17) . . ?
C33 Si31 C3 108.24(14) . . ?
C32 Si31 C3 111.14(15) . . ?
C34 Si31 C3 111.72(13) . . ?
C52 Si51 C53 110.0(2) . . ?
C52 Si51 C5 113.02(16) . . ?
C53 Si51 C5 111.12(15) . . ?
C52 Si51 C54 106.8(2) . . ?
C53 Si51 C54 108.7(2) . . ?
C5 Si51 C54 107.01(17) . . ?
C12 C11 C15 106.4(3) . . ?
C12 C11 C111 126.1(3) . . ?
C15 C11 C111 127.5(3) . . ?
C12 C11 Zr 73.72(16) . . ?
C15 C11 Zr 73.61(15) . . ?
C111 C11 Zr 119.8(2) . . ?
C13 C12 C11 108.9(3) . . ?
C13 C12 Zr 74.36(16) . . ?
C11 C12 Zr 73.80(15) . . ?
C14 C13 C12 108.1(3) . . ?
C14 C13 Zr 74.11(16) . . ?
C12 C13 Zr 73.46(16) . . ?
C13 C14 C15 107.8(3) . . ?
C13 C14 Zr 73.93(17) . . ?
C15 C14 Zr 73.22(16) . . ?
C14 C15 C11 108.9(2) . . ?
C14 C15 Zr 74.49(16) . . ?
C11 C15 Zr 73.87(15) . . ?
C20 C16 C17 106.7(4) . . ?
C20 C16 C161 126.5(4) . . ?
C17 C16 C161 126.8(4) . . ?
C20 C16 Zr 73.23(18) . . ?
C17 C16 Zr 71.65(18) . . ?
C161 C16 Zr 122.6(2) . . ?
C16 C17 C18 108.8(4) . . ?
C16 C17 Zr 76.42(17) . . ?
C18 C17 Zr 73.32(19) . . ?
C19 C18 C17 106.2(4) . . ?
C19 C18 Zr 75.00(18) . . ?
C17 C18 Zr 73.87(18) . . ?
C20 C19 C18 108.9(4) . . ?
C20 C19 Zr 74.82(19) . . ?
C18 C19 Zr 72.9(2) . . ?
C19 C20 C16 109.4(4) . . ?
C19 C20 Zr 73.7(2) . . ?
C16 C20 Zr 75.34(19) . . ?
C22 C21 C26 113.8(3) . . ?
C22 C21 B1 121.7(2) . . ?
C26 C21 B1 124.5(3) . . ?
F22 C22 C23 116.8(3) . . ?
F22 C22 C21 119.1(2) . . ?
C23 C22 C21 124.1(3) . . ?
F23 C23 C24 120.0(3) . . ?
F23 C23 C22 120.8(3) . . ?
C24 C23 C22 119.2(3) . . ?
F24 C24 C25 121.0(4) . . ?
F24 C24 C23 119.8(4) . . ?
C25 C24 C23 119.1(3) . . ?
F25 C25 C24 119.7(3) . . ?
F25 C25 C26 120.2(4) . . ?
C24 C25 C26 120.1(3) . . ?
F26 C26 C25 116.0(3) . . ?
F26 C26 C21 120.3(3) . . ?
C25 C26 C21 123.6(3) . . ?
C42 C41 C46 113.1(2) . . ?
C42 C41 B1 125.8(2) . . ?
C46 C41 B1 120.9(2) . . ?
F42 C42 C41 120.1(2) . . ?
F42 C42 C43 115.8(2) . . ?
C41 C42 C43 124.1(2) . . ?
F43 C43 C44 119.8(3) . . ?
F43 C43 C42 120.3(3) . . ?
C44 C43 C42 119.8(3) . . ?
F44 C44 C43 120.7(3) . . ?
F44 C44 C45 119.8(3) . . ?
C43 C44 C45 119.4(3) . . ?
F45 C45 C44 119.7(3) . . ?
F45 C45 C46 121.1(3) . . ?
C44 C45 C46 119.1(3) . . ?
F46 C46 C45 116.5(2) . . ?
F46 C46 C41 119.2(2) . . ?
C45 C46 C41 124.4(3) . . ?
C62 C61 C66 119.5(4) . . ?
C61 C62 C63 120.5(4) . . ?
C64 C63 C62 119.5(4) . . ?
C65 C64 C63 121.0(4) . . ?
C64 C65 C66 119.4(4) . . ?
C65 C66 C61 120.0(4) . . ?

loop_
_geom_bond_atom_site_label_1
_geom_bond_atom_site_label_2
_geom_bond_distance
_geom_bond_site_symmetry_2
_geom_bond_publ_flag
Zr N1 2.004(2) . ?
Zr C5 2.402(3) . ?
Zr C18 2.491(3) . ?
Zr C17 2.498(3) . ?
Zr C15 2.511(3) . ?
Zr C12 2.513(3) . ?
Zr C11 2.514(3) . ?
Zr C19 2.518(3) . ?
Zr C13 2.525(3) . ?
Zr C14 2.527(3) . ?
Zr C20 2.532(3) . ?
Zr C16 2.558(3) . ?
N1 C1 1.265(3) . ?
C1 C2 1.453(4) . ?
C1 C6 1.511(4) . ?
C2 C3 1.545(3) . ?
C2 B1 1.606(4) . ?
C3 C4 1.435(4) . ?
C3 B1 1.659(4) . ?
C3 Si31 1.889(3) . ?
C4 C5 1.254(4) . ?
C5 Si51 1.860(3) . ?
B1 C41 1.604(4) . ?
B1 C21 1.608(4) . ?
Si31 C33 1.865(3) . ?
Si31 C32 1.867(4) . ?
Si31 C34 1.870(3) . ?
Si51 C52 1.830(4) . ?
Si51 C53 1.838(4) . ?
Si51 C54 1.877(4) . ?
C11 C12 1.406(4) . ?
C11 C15 1.407(4) . ?
C11 C111 1.499(4) . ?
C12 C13 1.396(4) . ?
C13 C14 1.391(4) . ?
C14 C15 1.401(4) . ?
C16 C20 1.379(5) . ?
C16 C17 1.392(5) . ?
C16 C161 1.494(5) . ?
C17 C18 1.409(6) . ?
C18 C19 1.386(6) . ?
C19 C20 1.371(5) . ?
C21 C22 1.384(4) . ?
C21 C26 1.387(4) . ?
C22 F22 1.349(3) . ?
C22 C23 1.380(4) . ?
C23 F23 1.346(4) . ?
C23 C24 1.372(5) . ?
C24 F24 1.336(4) . ?
C24 C25 1.366(5) . ?
C25 F25 1.349(4) . ?
C25 C26 1.374(4) . ?
C26 F26 1.348(4) . ?
C41 C42 1.381(4) . ?
C41 C46 1.388(4) . ?
C42 F42 1.347(3) . ?
C42 C43 1.381(4) . ?
C43 F43 1.347(3) . ?
C43 C44 1.356(4) . ?
C44 F44 1.346(3) . ?
C44 C45 1.365(4) . ?
C45 F45 1.345(3) . ?
C45 C46 1.383(4) . ?
C46 F46 1.351(3) . ?
C61 C62 1.349(6) . ?
C61 C66 1.376(6) . ?
C62 C63 1.369(5) . ?
C63 C64 1.355(5) . ?
C64 C65 1.351(6) . ?
C65 C66 1.369(6) . ?

loop_
_geom_torsion_atom_site_label_1
_geom_torsion_atom_site_label_2
_geom_torsion_atom_site_label_3
_geom_torsion_atom_site_label_4
_geom_torsion
_geom_torsion_site_symmetry_1
_geom_torsion_site_symmetry_2
_geom_torsion_site_symmetry_3
_geom_torsion_site_symmetry_4
_geom_torsion_publ_flag
C5 Zr N1 C1 16.1(10) . . . . ?
C18 Zr N1 C1 -89.3(10) . . . . ?
C17 Zr N1 C1 -120.5(10) . . . . ?
C15 Zr N1 C1 114.7(10) . . . . ?
C12 Zr N1 C1 150.8(10) . . . . ?
C11 Zr N1 C1 146.4(10) . . . . ?
C19 Zr N1 C1 -62.7(10) . . . . ?
C13 Zr N1 C1 113.6(10) . . . . ?
C14 Zr N1 C1 94.8(10) . . . . ?
C20 Zr N1 C1 -76.9(10) . . . . ?
C16 Zr N1 C1 -108.5(10) . . . . ?
Zr N1 C1 C2 -13.2(12) . . . . ?
Zr N1 C1 C6 166.7(9) . . . . ?
N1 C1 C2 C3 1.9(4) . . . . ?
C6 C1 C2 C3 -178.1(2) . . . . ?
N1 C1 C2 B1 -72.9(3) . . . . ?
C6 C1 C2 B1 107.2(3) . . . . ?
C1 C2 C3 C4 -5.8(3) . . . . ?
B1 C2 C3 C4 110.5(3) . . . . ?
C1 C2 C3 B1 -116.3(3) . . . . ?
C1 C2 C3 Si31 127.3(2) . . . . ?
B1 C2 C3 Si31 -116.3(2) . . . . ?
C2 C3 C4 C5 169.9(9) . . . . ?
B1 C3 C4 C5 -120.5(9) . . . . ?
Si31 C3 C4 C5 34.3(10) . . . . ?
C2 C3 C4 Zr 11.2(3) . . . . ?
B1 C3 C4 Zr 80.9(3) . . . . ?
Si31 C3 C4 Zr -124.38(18) . . . . ?
N1 Zr C4 C5 177.3(2) . . . . ?
C18 Zr C4 C5 -54.5(2) . . . . ?
C17 Zr C4 C5 -88.9(2) . . . . ?
C15 Zr C4 C5 101.05(18) . . . . ?
C12 Zr C4 C5 74.6(2) . . . . ?
C11 Zr C4 C5 112.67(18) . . . . ?
C19 Zr C4 C5 -67.8(2) . . . . ?
C13 Zr C4 C5 50.50(19) . . . . ?
C14 Zr C4 C5 69.05(18) . . . . ?
C20 Zr C4 C5 -99.27(19) . . . . ?
C16 Zr C4 C5 -115.54(19) . . . . ?
N1 Zr C4 C3 -9.1(2) . . . . ?
C5 Zr C4 C3 173.6(3) . . . . ?
C18 Zr C4 C3 119.1(2) . . . . ?
C17 Zr C4 C3 84.6(3) . . . . ?
C15 Zr C4 C3 -85.4(2) . . . . ?
C12 Zr C4 C3 -111.8(2) . . . . ?
C11 Zr C4 C3 -73.8(3) . . . . ?
C19 Zr C4 C3 105.7(3) . . . . ?
C13 Zr C4 C3 -135.9(2) . . . . ?
C14 Zr C4 C3 -117.4(2) . . . . ?
C20 Zr C4 C3 74.3(2) . . . . ?
C16 Zr C4 C3 58.0(3) . . . . ?
C3 C4 C5 Si51 15.5(12) . . . . ?
Zr C4 C5 Si51 178.0(4) . . . . ?
C3 C4 C5 Zr -162.5(9) . . . . ?
N1 Zr C5 C4 -2.35(17) . . . . ?
C18 Zr C5 C4 133.73(19) . . . . ?
C17 Zr C5 C4 119.44(19) . . . . ?
C15 Zr C5 C4 -81.76(18) . . . . ?
C12 Zr C5 C4 -130.50(17) . . . . ?
C11 Zr C5 C4 -88.09(19) . . . . ?
C19 Zr C5 C4 110.0(2) . . . . ?
C13 Zr C5 C4 -135.46(17) . . . . ?
C14 Zr C5 C4 -108.36(18) . . . . ?
C20 Zr C5 C4 81.00(18) . . . . ?
C16 Zr C5 C4 79.73(19) . . . . ?
N1 Zr C5 Si51 179.20(16) . . . . ?
C18 Zr C5 Si51 -44.72(19) . . . . ?
C17 Zr C5 Si51 -59.0(2) . . . . ?
C15 Zr C5 Si51 99.79(16) . . . . ?
C12 Zr C5 Si51 51.0(2) . . . . ?
C11 Zr C5 Si51 93.46(17) . . . . ?
C19 Zr C5 Si51 -68.42(19) . . . . ?
C13 Zr C5 Si51 46.09(17) . . . . ?
C14 Zr C5 Si51 73.19(16) . . . . ?
C20 Zr C5 Si51 -97.45(17) . . . . ?
C16 Zr C5 Si51 -98.72(17) . . . . ?
C1 C2 B1 C41 -1.9(4) . . . . ?
C3 C2 B1 C41 -107.8(2) . . . . ?
C1 C2 B1 C21 -146.2(2) . . . . ?
C3 C2 B1 C21 107.9(2) . . . . ?
C1 C2 B1 C3 105.9(3) . . . . ?
C4 C3 B1 C41 2.3(4) . . . . ?
C2 C3 B1 C41 108.8(3) . . . . ?
Si31 C3 B1 C41 -148.75(19) . . . . ?
C4 C3 B1 C2 -106.6(3) . . . . ?
Si31 C3 B1 C2 102.4(2) . . . . ?
C4 C3 B1 C21 149.2(3) . . . . ?
C2 C3 B1 C21 -104.2(3) . . . . ?
Si31 C3 B1 C21 -1.8(3) . . . . ?
C4 C3 Si31 C33 48.2(2) . . . . ?
C2 C3 Si31 C33 -88.3(2) . . . . ?
B1 C3 Si31 C33 -158.3(2) . . . . ?
C4 C3 Si31 C32 -72.9(2) . . . . ?
C2 C3 Si31 C32 150.6(2) . . . . ?
B1 C3 Si31 C32 80.6(2) . . . . ?
C4 C3 Si31 C34 166.6(2) . . . . ?
C2 C3 Si31 C34 30.1(2) . . . . ?
B1 C3 Si31 C34 -39.9(3) . . . . ?
C4 C5 Si51 C52 174.9(4) . . . . ?
Zr C5 Si51 C52 -7.6(3) . . . . ?
C4 C5 Si51 C53 50.7(4) . . . . ?
Zr C5 Si51 C53 -131.8(2) . . . . ?
C4 C5 Si51 C54 -67.8(4) . . . . ?
Zr C5 Si51 C54 109.7(2) . . . . ?
N1 Zr C11 C12 172.90(19) . . . . ?
C5 Zr C11 C12 -101.3(2) . . . . ?
C18 Zr C11 C12 32.7(2) . . . . ?
C17 Zr C11 C12 58.7(2) . . . . ?
C15 Zr C11 C12 -113.1(3) . . . . ?
C19 Zr C11 C12 45.8(3) . . . . ?
C13 Zr C11 C12 -36.51(18) . . . . ?
C14 Zr C11 C12 -76.39(19) . . . . ?
C20 Zr C11 C12 94.4(2) . . . . ?
C16 Zr C11 C12 89.05(19) . . . . ?
N1 Zr C11 C15 -74.04(17) . . . . ?
C5 Zr C11 C15 11.7(2) . . . . ?
C18 Zr C11 C15 145.77(18) . . . . ?
C17 Zr C11 C15 171.75(18) . . . . ?
C12 Zr C11 C15 113.1(3) . . . . ?
C19 Zr C11 C15 158.9(2) . . . . ?
C13 Zr C11 C15 76.55(18) . . . . ?
C14 Zr C11 C15 36.67(16) . . . . ?
C20 Zr C11 C15 -152.53(18) . . . . ?
C16 Zr C11 C15 -157.88(17) . . . . ?
N1 Zr C11 C111 50.2(2) . . . . ?
C5 Zr C11 C111 136.0(2) . . . . ?
C18 Zr C11 C111 -90.0(3) . . . . ?
C17 Zr C11 C111 -64.0(3) . . . . ?
C15 Zr C11 C111 124.3(3) . . . . ?
C12 Zr C11 C111 -122.7(3) . . . . ?
C19 Zr C11 C111 -76.8(3) . . . . ?
C13 Zr C11 C111 -159.2(3) . . . . ?
C14 Zr C11 C111 160.9(3) . . . . ?
C20 Zr C11 C111 -28.3(3) . . . . ?
C16 Zr C11 C111 -33.6(3) . . . . ?
C15 C11 C12 C13 -0.3(3) . . . . ?
C111 C11 C12 C13 -178.0(3) . . . . ?
Zr C11 C12 C13 66.6(2) . . . . ?
C15 C11 C12 Zr -66.91(19) . . . . ?
C111 C11 C12 Zr 115.4(3) . . . . ?
N1 Zr C12 C13 -123.84(18) . . . . ?
C5 Zr C12 C13 -9.3(2) . . . . ?
C18 Zr C12 C13 93.8(2) . . . . ?
C17 Zr C12 C13 125.4(2) . . . . ?
C15 Zr C12 C13 -77.50(19) . . . . ?
C11 Zr C12 C13 -115.6(3) . . . . ?
C19 Zr C12 C13 92.0(2) . . . . ?
C14 Zr C12 C13 -36.87(17) . . . . ?
C20 Zr C12 C13 128.3(2) . . . . ?
C16 Zr C12 C13 145.53(18) . . . . ?
N1 Zr C12 C11 -8.2(2) . . . . ?
C5 Zr C12 C11 106.35(19) . . . . ?
C18 Zr C12 C11 -150.6(2) . . . . ?
C17 Zr C12 C11 -118.9(2) . . . . ?
C15 Zr C12 C11 38.12(18) . . . . ?
C19 Zr C12 C11 -152.36(19) . . . . ?
C13 Zr C12 C11 115.6(3) . . . . ?
C14 Zr C12 C11 78.8(2) . . . . ?
C20 Zr C12 C11 -116.1(2) . . . . ?
C16 Zr C12 C11 -98.85(19) . . . . ?
C11 C12 C13 C14 0.3(3) . . . . ?
Zr C12 C13 C14 66.6(2) . . . . ?
C11 C12 C13 Zr -66.3(2) . . . . ?
N1 Zr C13 C14 -35.9(2) . . . . ?
C5 Zr C13 C14 57.84(18) . . . . ?
C18 Zr C13 C14 160.0(2) . . . . ?
C17 Zr C13 C14 -167.9(2) . . . . ?
C15 Zr C13 C14 -37.27(17) . . . . ?
C12 Zr C13 C14 -114.9(3) . . . . ?
C11 Zr C13 C14 -78.02(19) . . . . ?
C19 Zr C13 C14 140.28(19) . . . . ?
C20 Zr C13 C14 161.4(2) . . . . ?
C16 Zr C13 C14 -158.92(18) . . . . ?
N1 Zr C13 C12 79.0(2) . . . . ?
C5 Zr C13 C12 172.73(17) . . . . ?
C18 Zr C13 C12 -85.1(2) . . . . ?
C17 Zr C13 C12 -53.0(2) . . . . ?
C15 Zr C13 C12 77.61(18) . . . . ?
C11 Zr C13 C12 36.86(17) . . . . ?
C19 Zr C13 C12 -104.8(2) . . . . ?
C14 Zr C13 C12 114.9(3) . . . . ?
C20 Zr C13 C12 -83.7(2) . . . . ?
C16 Zr C13 C12 -44.0(2) . . . . ?
C12 C13 C14 C15 -0.2(3) . . . . ?
Zr C13 C14 C15 65.92(19) . . . . ?
C12 C13 C14 Zr -66.2(2) . . . . ?
N1 Zr C14 C13 153.62(18) . . . . ?
C5 Zr C14 C13 -121.31(18) . . . . ?
C18 Zr C14 C13 -23.1(2) . . . . ?
C17 Zr C14 C13 15.2(3) . . . . ?
C15 Zr C14 C13 114.8(3) . . . . ?
C12 Zr C14 C13 37.13(17) . . . . ?
C11 Zr C14 C13 77.82(19) . . . . ?
C19 Zr C14 C13 -57.7(3) . . . . ?
C20 Zr C14 C13 -69.7(6) . . . . ?
C16 Zr C14 C13 42.7(3) . . . . ?
N1 Zr C14 C15 38.86(19) . . . . ?
C5 Zr C14 C15 123.93(18) . . . . ?
C18 Zr C14 C15 -137.8(2) . . . . ?
C17 Zr C14 C15 -99.5(2) . . . . ?
C12 Zr C14 C15 -77.64(18) . . . . ?
C11 Zr C14 C15 -36.95(16) . . . . ?
C19 Zr C14 C15 -172.5(2) . . . . ?
C13 Zr C14 C15 -114.8(3) . . . . ?
C20 Zr C14 C15 175.5(5) . . . . ?
C16 Zr C14 C15 -72.1(3) . . . . ?
C13 C14 C15 C11 0.1(3) . . . . ?
Zr C14 C15 C11 66.46(19) . . . . ?
C13 C14 C15 Zr -66.4(2) . . . . ?
C12 C11 C15 C14 0.1(3) . . . . ?
C111 C11 C15 C14 177.8(3) . . . . ?
Zr C11 C15 C14 -66.87(19) . . . . ?
C12 C11 C15 Zr 66.99(19) . . . . ?
C111 C11 C15 Zr -115.3(3) . . . . ?
N1 Zr C15 C14 -142.07(18) . . . . ?
C5 Zr C15 C14 -55.56(18) . . . . ?
C18 Zr C15 C14 63.9(3) . . . . ?
C17 Zr C15 C14 105.3(2) . . . . ?
C12 Zr C15 C14 77.36(18) . . . . ?
C11 Zr C15 C14 115.4(2) . . . . ?
C19 Zr C15 C14 26.0(7) . . . . ?
C13 Zr C15 C14 36.88(17) . . . . ?
C20 Zr C15 C14 -177.3(3) . . . . ?
C16 Zr C15 C14 145.92(18) . . . . ?
N1 Zr C15 C11 102.50(18) . . . . ?
C5 Zr C15 C11 -170.99(16) . . . . ?
C18 Zr C15 C11 -51.5(3) . . . . ?
C17 Zr C15 C11 -10.2(2) . . . . ?
C12 Zr C15 C11 -38.06(16) . . . . ?
C19 Zr C15 C11 -89.5(6) . . . . ?
C13 Zr C15 C11 -78.54(18) . . . . ?
C14 Zr C15 C11 -115.4(2) . . . . ?
C20 Zr C15 C11 67.2(4) . . . . ?
C16 Zr C15 C11 30.5(2) . . . . ?
N1 Zr C16 C20 86.4(2) . . . . ?
C5 Zr C16 C20 2.4(3) . . . . ?
C18 Zr C16 C20 -76.9(3) . . . . ?
C17 Zr C16 C20 -114.6(3) . . . . ?
C15 Zr C16 C20 156.5(2) . . . . ?
C12 Zr C16 C20 -153.9(2) . . . . ?
C11 Zr C16 C20 172.8(2) . . . . ?
C19 Zr C16 C20 -36.4(2) . . . . ?
C13 Zr C16 C20 -131.6(2) . . . . ?
C14 Zr C16 C20 -158.4(2) . . . . ?
N1 Zr C16 C17 -159.1(3) . . . . ?
C5 Zr C16 C17 117.0(2) . . . . ?
C18 Zr C16 C17 37.7(3) . . . . ?
C15 Zr C16 C17 -89.0(3) . . . . ?
C12 Zr C16 C17 -39.3(3) . . . . ?
C11 Zr C16 C17 -72.6(3) . . . . ?
C19 Zr C16 C17 78.2(3) . . . . ?
C13 Zr C16 C17 -17.1(3) . . . . ?
C14 Zr C16 C17 -43.8(4) . . . . ?
C20 Zr C16 C17 114.6(3) . . . . ?
N1 Zr C16 C161 -36.6(3) . . . . ?
C5 Zr C16 C161 -120.5(3) . . . . ?
C18 Zr C16 C161 160.2(4) . . . . ?
C17 Zr C16 C161 122.5(5) . . . . ?
C15 Zr C16 C161 33.5(4) . . . . ?
C12 Zr C16 C161 83.2(3) . . . . ?
C11 Zr C16 C161 49.9(3) . . . . ?
C19 Zr C16 C161 -159.4(4) . . . . ?
C13 Zr C16 C161 105.4(3) . . . . ?
C14 Zr C16 C161 78.6(4) . . . . ?
C20 Zr C16 C161 -123.0(4) . . . . ?
C20 C16 C17 C18 -1.4(4) . . . . ?
C161 C16 C17 C18 175.8(3) . . . . ?
Zr C16 C17 C18 -66.8(2) . . . . ?
C20 C16 C17 Zr 65.4(2) . . . . ?
C161 C16 C17 Zr -117.4(3) . . . . ?
N1 Zr C17 C16 23.0(3) . . . . ?
C5 Zr C17 C16 -88.3(3) . . . . ?
C18 Zr C17 C16 -114.7(4) . . . . ?
C15 Zr C17 C16 117.9(2) . . . . ?
C12 Zr C17 C16 140.5(3) . . . . ?
C11 Zr C17 C16 112.4(2) . . . . ?
C19 Zr C17 C16 -76.6(3) . . . . ?
C13 Zr C17 C16 166.4(2) . . . . ?
C14 Zr C17 C16 158.4(2) . . . . ?
C20 Zr C17 C16 -36.7(2) . . . . ?
N1 Zr C17 C18 137.7(3) . . . . ?
C5 Zr C17 C18 26.4(3) . . . . ?
C15 Zr C17 C18 -127.4(3) . . . . ?
C12 Zr C17 C18 -104.8(3) . . . . ?
C11 Zr C17 C18 -132.8(3) . . . . ?
C19 Zr C17 C18 38.1(2) . . . . ?
C13 Zr C17 C18 -78.9(3) . . . . ?
C14 Zr C17 C18 -86.9(3) . . . . ?
C20 Zr C17 C18 78.0(3) . . . . ?
C16 Zr C17 C18 114.7(4) . . . . ?
C16 C17 C18 C19 0.2(4) . . . . ?
Zr C17 C18 C19 -68.6(2) . . . . ?
C16 C17 C18 Zr 68.8(2) . . . . ?
N1 Zr C18 C19 51.5(4) . . . . ?
C5 Zr C18 C19 -48.2(3) . . . . ?
C17 Zr C18 C19 112.2(4) . . . . ?
C15 Zr C18 C19 -166.4(2) . . . . ?
C12 Zr C18 C19 -177.1(3) . . . . ?
C11 Zr C18 C19 166.0(2) . . . . ?
C13 Zr C18 C19 -145.0(3) . . . . ?
C14 Zr C18 C19 -133.0(2) . . . . ?
C20 Zr C18 C19 36.1(2) . . . . ?
C16 Zr C18 C19 75.6(3) . . . . ?
N1 Zr C18 C17 -60.7(4) . . . . ?
C5 Zr C18 C17 -160.4(2) . . . . ?
C15 Zr C18 C17 81.4(3) . . . . ?
C12 Zr C18 C17 70.7(3) . . . . ?
C11 Zr C18 C17 53.8(3) . . . . ?
C19 Zr C18 C17 -112.2(4) . . . . ?
C13 Zr C18 C17 102.8(3) . . . . ?
C14 Zr C18 C17 114.8(2) . . . . ?
C20 Zr C18 C17 -76.1(2) . . . . ?
C16 Zr C18 C17 -36.6(2) . . . . ?
C17 C18 C19 C20 1.1(4) . . . . ?
Zr C18 C19 C20 -66.7(2) . . . . ?
C17 C18 C19 Zr 67.8(2) . . . . ?
N1 Zr C19 C20 -28.0(3) . . . . ?
C5 Zr C19 C20 -111.9(3) . . . . ?
C18 Zr C19 C20 115.7(4) . . . . ?
C17 Zr C19 C20 76.8(3) . . . . ?
C15 Zr C19 C20 164.7(5) . . . . ?
C12 Zr C19 C20 119.0(3) . . . . ?
C11 Zr C19 C20 92.9(3) . . . . ?
C13 Zr C19 C20 155.1(2) . . . . ?
C14 Zr C19 C20 -175.3(2) . . . . ?
C16 Zr C19 C20 36.3(2) . . . . ?
N1 Zr C19 C18 -143.7(3) . . . . ?
C5 Zr C19 C18 132.4(3) . . . . ?
C17 Zr C19 C18 -39.0(2) . . . . ?
C15 Zr C19 C18 49.0(7) . . . . ?
C12 Zr C19 C18 3.3(3) . . . . ?
C11 Zr C19 C18 -22.8(4) . . . . ?
C13 Zr C19 C18 39.3(3) . . . . ?
C14 Zr C19 C18 69.0(3) . . . . ?
C20 Zr C19 C18 -115.7(4) . . . . ?
C16 Zr C19 C18 -79.4(3) . . . . ?
C18 C19 C20 C16 -2.0(4) . . . . ?
Zr C19 C20 C16 -67.5(2) . . . . ?
C18 C19 C20 Zr 65.5(2) . . . . ?
C17 C16 C20 C19 2.1(4) . . . . ?
C161 C16 C20 C19 -175.1(3) . . . . ?
Zr C16 C20 C19 66.4(2) . . . . ?
C17 C16 C20 Zr -64.3(2) . . . . ?
C161 C16 C20 Zr 118.5(3) . . . . ?
N1 Zr C20 C19 154.0(3) . . . . ?
C5 Zr C20 C19 66.3(3) . . . . ?
C18 Zr C20 C19 -36.8(3) . . . . ?
C17 Zr C20 C19 -78.4(3) . . . . ?
C15 Zr C20 C19 -171.1(3) . . . . ?
C12 Zr C20 C19 -81.9(3) . . . . ?
C11 Zr C20 C19 -125.7(3) . . . . ?
C13 Zr C20 C19 -38.7(4) . . . . ?
C14 Zr C20 C19 15.7(7) . . . . ?
C16 Zr C20 C19 -115.8(3) . . . . ?
N1 Zr C20 C16 -90.3(2) . . . . ?
C5 Zr C20 C16 -178.0(2) . . . . ?
C18 Zr C20 C16 78.9(3) . . . . ?
C17 Zr C20 C16 37.3(2) . . . . ?
C15 Zr C20 C16 -55.4(4) . . . . ?
C12 Zr C20 C16 33.9(3) . . . . ?
C11 Zr C20 C16 -10.0(3) . . . . ?
C19 Zr C20 C16 115.8(3) . . . . ?
C13 Zr C20 C16 77.1(3) . . . . ?
C14 Zr C20 C16 131.5(5) . . . . ?
C41 B1 C21 C22 72.7(3) . . . . ?
C2 B1 C21 C22 -140.6(3) . . . . ?
C3 B1 C21 C22 -76.3(3) . . . . ?
C41 B1 C21 C26 -108.9(3) . . . . ?
C2 B1 C21 C26 37.9(4) . . . . ?
C3 B1 C21 C26 102.1(3) . . . . ?
C26 C21 C22 F22 177.8(2) . . . . ?
B1 C21 C22 F22 -3.6(4) . . . . ?
C26 C21 C22 C23 -3.5(4) . . . . ?
B1 C21 C22 C23 175.1(3) . . . . ?
F22 C22 C23 F23 0.7(4) . . . . ?
C21 C22 C23 F23 -178.0(3) . . . . ?
F22 C22 C23 C24 -179.5(3) . . . . ?
C21 C22 C23 C24 1.8(5) . . . . ?
F23 C23 C24 F24 1.0(5) . . . . ?
C22 C23 C24 F24 -178.8(3) . . . . ?
F23 C23 C24 C25 -179.7(3) . . . . ?
C22 C23 C24 C25 0.4(5) . . . . ?
F24 C24 C25 F25 -0.2(5) . . . . ?
C23 C24 C25 F25 -179.5(3) . . . . ?
F24 C24 C25 C26 178.5(3) . . . . ?
C23 C24 C25 C26 -0.7(5) . . . . ?
F25 C25 C26 F26 -0.7(5) . . . . ?
C24 C25 C26 F26 -179.5(3) . . . . ?
F25 C25 C26 C21 177.5(3) . . . . ?
C24 C25 C26 C21 -1.2(5) . . . . ?
C22 C21 C26 F26 -178.6(3) . . . . ?
B1 C21 C26 F26 2.8(4) . . . . ?
C22 C21 C26 C25 3.2(4) . . . . ?
B1 C21 C26 C25 -175.3(3) . . . . ?
C2 B1 C41 C42 114.7(3) . . . . ?
C21 B1 C41 C42 -100.2(3) . . . . ?
C3 B1 C41 C42 48.2(4) . . . . ?
C2 B1 C41 C46 -70.5(3) . . . . ?
C21 B1 C41 C46 74.6(3) . . . . ?
C3 B1 C41 C46 -137.0(2) . . . . ?
C46 C41 C42 F42 -176.5(2) . . . . ?
B1 C41 C42 F42 -1.3(4) . . . . ?
C46 C41 C42 C43 3.3(4) . . . . ?
B1 C41 C42 C43 178.4(2) . . . . ?
F42 C42 C43 F43 -2.4(4) . . . . ?
C41 C42 C43 F43 177.9(2) . . . . ?
F42 C42 C43 C44 176.9(2) . . . . ?
C41 C42 C43 C44 -2.9(4) . . . . ?
F43 C43 C44 F44 1.2(4) . . . . ?
C42 C43 C44 F44 -178.1(3) . . . . ?
F43 C43 C44 C45 179.6(3) . . . . ?
C42 C43 C44 C45 0.3(4) . . . . ?
F44 C44 C45 F45 2.4(4) . . . . ?
C43 C44 C45 F45 -176.1(3) . . . . ?
F44 C44 C45 C46 179.8(2) . . . . ?
C43 C44 C45 C46 1.3(4) . . . . ?
F45 C45 C46 F46 -2.1(4) . . . . ?
C44 C45 C46 F46 -179.4(2) . . . . ?
F45 C45 C46 C41 176.7(2) . . . . ?
C44 C45 C46 C41 -0.7(4) . . . . ?
C42 C41 C46 F46 177.2(2) . . . . ?
B1 C41 C46 F46 1.8(4) . . . . ?
C42 C41 C46 C45 -1.5(4) . . . . ?
B1 C41 C46 C45 -176.9(2) . . . . ?
C66 C61 C62 C63 -0.9(6) . . . . ?
C61 C62 C63 C64 -1.1(6) . . . . ?
C62 C63 C64 C65 2.9(6) . . . . ?
C63 C64 C65 C66 -2.7(6) . . . . ?
C64 C65 C66 C61 0.7(6) . . . . ?
C62 C61 C66 C65 1.1(6) . . . . ?
